data_2005082
loop_
_publ_author_name
'Maniukiewicz, W.'
'Kwiatkowski, W.'
'Blessing, R. H.'

_publ_section_title
;
 <i>O</i>-Phospho-<small>DL</small>-threonine and
 <i>O</i>-Phospho-<small>L</small>-threonine Compared with their Serine
 Analogs
;
_journal_issue 7
_journal_name_full 'Acta Crystallographica Section C'
_journal_page_first 1736
_journal_page_last 1741
_journal_paper_doi 10.1107/S0108270195015708
_journal_volume 52
_journal_year 1996
_chemical_formula_sum 'C4 H10 N O6 P'
_chemical_formula_weight 199.10
_space_group_IT_number 19
_symmetry_cell_setting orthorhombic
_symmetry_space_group_name_Hall 'P 2ac 2ab'
_symmetry_space_group_name_H-M 'P 21 21 21'
_atom_type_scat_source 'Cromer & Waber (1974), and Stewart, Davidson & Simpson (1965) (H)'
_cell_angle_alpha 90
_cell_angle_beta 90
_cell_angle_gamma 90
_cell_formula_units_Z 4
_cell_length_a 6.709(1)
_cell_length_b 9.854(1)
_cell_length_c 11.766(2)
_cell_measurement_reflns_used 25
_cell_measurement_temperature 295
_cell_measurement_theta_max 20
_cell_measurement_theta_min 10
_cell_volume 777.86(19)
_diffrn_measurement_device 'Siemens P3'
_diffrn_measurement_method '\w/2\q scan profiles'
_diffrn_radiation_type MoK\a
_diffrn_radiation_wavelength 0.71069
_diffrn_reflns_av_R_equivalents 0.014
_diffrn_reflns_limit_h_max 7
_diffrn_reflns_limit_h_min 0
_diffrn_reflns_limit_k_max 11
_diffrn_reflns_limit_k_min -11
_diffrn_reflns_limit_l_max 13
_diffrn_reflns_limit_l_min -13
_diffrn_reflns_number 2410
_diffrn_reflns_theta_max 25
_diffrn_standards_decay_% <3
_diffrn_standards_interval_time 60
_diffrn_standards_number 2
_exptl_absorpt_coefficient_mu 0.348
_exptl_absorpt_correction_type none
_exptl_crystal_colour colorless
_exptl_crystal_density_diffrn 1.700
_exptl_crystal_description needle
_exptl_crystal_size_max 0.35
_exptl_crystal_size_mid 0.15
_exptl_crystal_size_min 0.15
_refine_diff_density_max 0.21
_refine_diff_density_min -0.20
_refine_ls_extinction_coef 'g = 3.88(4) x 10^-5^'
_refine_ls_extinction_method "|F~c~|' = |F~c~|(1+g\l^3^|F~c~|^2^/sin2\q)^-1/4^"
_refine_ls_goodness_of_fit_obs 2.38
_refine_ls_number_parameters 110
_refine_ls_number_reflns 762
_refine_ls_R_factor_obs 0.026
_refine_ls_shift/esd_max 0.06
_refine_ls_structure_factor_coef Fsqd
_refine_ls_weighting_details w=1/\s^2^(|F|^2^)
_refine_ls_weighting_scheme calc
_refine_ls_wR_factor_obs 0.065
_reflns_number_observed 762
_reflns_number_total 821
_reflns_observed_criterion |F|^2^>=3\s(|F|^2^)
_cod_data_source_file bk1167.cif
_cod_data_source_block bk1167b
_cod_depositor_comments
;
The following automatic conversions were performed:

'_refine_ls_weighting_scheme' value ' w=1/\s^2^(|F|^2^)' was changed
to 'calc'. New tag '_refine_ls_weighting_details' was created. The
value of the new tag was set to 'w=1/\s^2^(|F|^2^)'.

Automatic conversion script
Id: cif_fix_values 3143 2015-03-26 13:38:13Z robertas 
;
_cod_original_cell_volume 777.9(2)
_cod_database_code 2005082

loop_
_symmetry_equiv_pos_as_xyz
x,y,z
1/2-x,-y,1/2+z
-x,1/2+y,1/2-z
1/2+x,1/2-y,-z

loop_
_atom_site_label
_atom_site_fract_x
_atom_site_fract_y
_atom_site_fract_z
_atom_site_U_iso_or_equiv
P 0.12560(13) 0.12779(8) 0.06989(6) 0.0178(3)
O\e1 0.1546(4) 0.19011(24) -0.04481(18) 0.0257(6)
O\e2 0.2042(4) -0.01321(23) 0.08430(19) 0.0277(6)
O\e3 -0.0982(3) 0.13046(23) 0.10616(18) 0.0252(6)
O\g 0.2415(3) 0.21409(22) 0.16278(18) 0.0230(6)
O' 0.5415(4) 0.18037(23) 0.35573(21) 0.0279(6)
O'' 0.2450(4) 0.2019(3) 0.44187(21) 0.0407(8)
N 0.5071(5) 0.4211(3) 0.24966(25) 0.0216(6)
C' 0.3857(6) 0.2391(3) 0.3725(3) 0.0226(7)
C\a 0.3272(5) 0.3664(3) 0.30744(25) 0.0195(7)
C\b 0.1638(5) 0.3310(3) 0.2228(3) 0.0194(7)
C\g 0.1107(6) 0.4467(3) 0.1429(3) 0.0282(8)
H\e3 -0.1625 0.2060 0.0718 0.0379
H'' 0.2852 0.1224 0.4814 0.0611
H1 0.6108 0.4437 0.3077 0.0324
H2 0.5609 0.3515 0.1959 0.0324
H3 0.4707 0.5050 0.2065 0.0324
H\a 0.2730 0.4391 0.3649 0.0293
H\b 0.0354 0.3019 0.2677 0.0291
H\g1 0.2373 0.4748 0.0960 0.0424
H\g2 -0.0023 0.4152 0.0871 0.0424
H\g3 0.0605 0.5302 0.1904 0.0424

loop_
_geom_angle_atom_site_label_1
_geom_angle_atom_site_label_2
_geom_angle_atom_site_label_3
_geom_angle
_geom_angle_publ_flag
N C\a C' 108.6(3) no
N C\a C\b 111.7(3) no
C\a C' O' 122.3(3) no
C\a C' O'' 111.1(3) no
O' C' O'' 126.5(3) no
C' C\a C\b 109.0(3) no
C\a C\b C\g 113.6(3) no
C\a C\b O\g 104.0(3) no
C\g C\b O\g 112.3(3) no
C\b O\g P 125.8(2) no
O\g P O\e1 109.70(10) no
O\g P O\e2 104.30(10) no
O\g P O\e3 105.90(10) no
O\e1 P O\e2 116.00(10) no
O\e1 P O\e3 111.40(10) no
O\e2 P O\e3 108.90(10) no

loop_
_geom_bond_atom_site_label_1
_geom_bond_atom_site_label_2
_geom_bond_distance
_geom_bond_publ_flag
N C\a 1.487(4) no
C\a C' 1.521(4) no
C' O' 1.211(4) no
C' O'' 1.301(4) no
C\a C\b 1.522(4) no
C\b C\g 1.520(4) no
C\b O\g 1.448(4) no
O\g P 1.588(2) no
P O\e1 1.495(2) no
P O\e2 1.496(3) no
P O\e3 1.561(2) no

loop_
_geom_torsion_atom_site_label_1
_geom_torsion_atom_site_label_2
_geom_torsion_atom_site_label_3
_geom_torsion_atom_site_label_4
_geom_torsion
_geom_torsion_publ_flag
N C\a C' O' -15.1(4) no
N C\a C\b O\g 69.5(3) no
N C\a C\b C\g -53.0(4) no
C\a C\b O\g P 175.4(2) no
C\b O\g P O\e1 87.2(3) no
C\b O\g P O\e2 -148.0(2) no
C\b O\g P O\e3 -33.1(3) no
